data_2103740
loop_
_publ_author_name
'De Ridder, Dirk J. A.'
'Goubitz, Kees'
'Fontijn, Margot'
'\<Capkov\'a, Pavla'
'Dova, Eva'
'Schenk, Henk'

_publ_section_title
;
 Influence of aromatic sulfonation on the geometry of
 [2.2]paracyclophane: crystal structures of one sulfonate, one
 disulfonic anhydride and five disulfonimides
;
_journal_issue 6
_journal_name_full 'Acta Crystallographica Section B'
_journal_page_first 780
_journal_page_last 790
_journal_paper_doi 10.1107/S0108768101013817
_journal_volume 57
_journal_year 2001
_chemical_formula_moiety 'C19 H19 N S2 O4'
_chemical_formula_sum 'C19 H19 N O4 S2'
_chemical_formula_weight 389.5
_chemical_name_systematic N-cyclopropyl-[2.2]paracyclophane-4,15-disulfonimide
_space_group_IT_number 61
_symmetry_cell_setting orthorhombic
_symmetry_space_group_name_Hall '-P 2ac 2ab'
_symmetry_space_group_name_H-M 'P b c a'
_audit_creation_method from_xtal_archive_file_using_CIFIO
_cell_angle_alpha 90.00000
_cell_angle_beta 90.00000
_cell_angle_gamma 90.00000
_cell_formula_units_Z 8
_cell_length_a 9.826(2)
_cell_length_b 14.632(2)
_cell_length_c 23.770(4)
_cell_measurement_reflns_used 23
_cell_measurement_temperature 293
_cell_measurement_theta_max 20.9
_cell_measurement_theta_min 20.0
_cell_volume 3417.5(10)
_computing_cell_refinement 'CELCON prog. comparable to xtal_LATCON'
_computing_data_collection 'Enraf-Nonius CAD4 software'
_computing_data_reduction 'xtal_ADDREF (Davenport & Hall, 1992)'
_computing_molecular_graphics 'xtal_ORTEP (Davenport, Hall & Dreissig, 1992)'
_computing_publication_material 'xtal_BONDLA_(Dreissig, Doherty, Stewart & Hall, 1992)_CIFIO_(Hall, 1992)'
_computing_structure_refinement 'xtal_CRYLSQ (Olthof-Hazekamp, 1992)'
_computing_structure_solution 'xtal_SIMPEL (Schenk & Hall, 1992)'
_diffrn_ambient_temperature 293
_diffrn_measurement_device 'ENRAF NONIUS CAD4'
_diffrn_measurement_method \q/2\q
_diffrn_radiation_monochromator graphite
_diffrn_radiation_source xray_tube
_diffrn_radiation_type 'Mo K\a'
_diffrn_radiation_wavelength .71069
_diffrn_reflns_av_R_equivalents 0
_diffrn_reflns_av_sigmaI/netI 0
_diffrn_reflns_limit_h_max 13
_diffrn_reflns_limit_h_min 0
_diffrn_reflns_limit_k_max 20
_diffrn_reflns_limit_k_min 0
_diffrn_reflns_limit_l_max 33
_diffrn_reflns_limit_l_min 0
_diffrn_reflns_number 4940
_diffrn_reflns_reduction_process perpendicular_monochr_Lp
_diffrn_reflns_theta_max 29.9
_diffrn_reflns_theta_min 1.71
_diffrn_standards_decay_% 0
_diffrn_standards_interval_time 60
_diffrn_standards_number 2
_exptl_absorpt_coefficient_mu .338
_exptl_absorpt_correction_type none
_exptl_crystal_colour colourless
_exptl_crystal_density_diffrn 1.51
_exptl_crystal_density_meas ?
_exptl_crystal_description block
_exptl_crystal_F_000 1632
_exptl_crystal_size_max .50
_exptl_crystal_size_mid .45
_exptl_crystal_size_min .40
_refine_diff_density_max .289
_refine_diff_density_min -.394
_refine_ls_abs_structure_details none
_refine_ls_extinction_coef 178E2(5)
_refine_ls_extinction_method Zachariasen
_refine_ls_goodness_of_fit_all .772
_refine_ls_goodness_of_fit_ref .772
_refine_ls_hydrogen_treatment riding
_refine_ls_matrix_type full
_refine_ls_number_constraints 0
_refine_ls_number_parameters 312
_refine_ls_number_reflns 3089
_refine_ls_number_restraints 19
_refine_ls_R_factor_all .046
_refine_ls_R_factor_gt .046
_refine_ls_shift/esd_mean .011
_refine_ls_shift/su_max .205
_refine_ls_structure_factor_coef F
_refine_ls_weighting_details 1/[6.2+0.0085*\s(Fobs)^2^+0.00009/\s(Fobs)]
_refine_ls_weighting_scheme calc
_refine_ls_wR_factor_all .052
_refine_ls_wR_factor_ref .052
_reflns_number_gt 3089
_reflns_number_total 4940
_reflns_threshold_expression refl_observed_if_I_>_2.5_sigma(I_)
_cod_data_source_file an0584.cif
_cod_data_source_block PCF6
_cod_depositor_comments
;
The following automatic conversions were performed:
'_exptl_absorpt_correction_type' value 'None' changed to 'none' according
to '/home/saulius/struct/CIF-dictionaries/cif_core.dic' dictionary named
'cif_core.dic' version 2.4.1 from 2010-06-29.

Automatic conversion script
Id: cif_fix_enum 1527 2010-12-29 10:47:43Z saulius 

The following automatic conversions were performed:

'_exptl_absorpt_correction_type' value 'None' changed to 'none'
according to /home/saulius/struct/CIF-dictionaries/cif_core.dic
dictionary named 'cif_core.dic' version 2.4.1 from 2010-06-29.

Automatic conversion script
Id: cif_fix_values 1715 2011-07-08 13:25:40Z adriana 
;
_cod_original_cell_volume 3418.0(10)
_cod_original_sg_symbol_Hall -P_2ac_2ab
_cod_original_sg_symbol_H-M Pbca
_cod_database_code 2103740

loop_
_symmetry_equiv_pos_as_xyz
+x,+y,+z
1/2-x,-y,1/2+z
1/2+x,1/2-y,-z
-x,1/2+y,1/2-z
-x,-y,-z
1/2+x,+y,1/2-z
1/2-x,1/2+y,+z
+x,1/2-y,1/2+z

loop_
_atom_site_aniso_label
_atom_site_aniso_U_11
_atom_site_aniso_U_22
_atom_site_aniso_U_33
_atom_site_aniso_U_12
_atom_site_aniso_U_13
_atom_site_aniso_U_23
C1 .046(2) .038(2) .046(2) -.008(2) .000(2) .008(2)
C2 .030(2) .0270(10) .043(2) -.0050(10) -.0060(10) -.0010(10)
C3 .0240(10) .0230(10) .040(2) .0000(10) -.0040(10) -.0060(10)
C4 .034(2) .0280(10) .033(2) .0030(10) -.0040(10) -.0060(10)
C5 .036(2) .0300(10) .041(2) .0070(10) -.0020(10) -.0100(10)
C6 .038(2) .031(2) .056(2) .0110(10) -.002(2) -.010(2)
C7 .042(2) .0250(10) .058(3) .0030(10) -.013(2) .0030(10)
C8 .051(2) .047(2) .049(2) .010(2) .017(2) -.007(2)
C9 .053(2) .043(2) .030(2) -.008(2) -.004(2) .0010(10)
C10 .038(2) .039(2) .034(2) -.0090(10) -.0130(10) -.0020(10)
C11 .0270(10) .032(2) .040(2) -.0070(10) -.0020(10) -.0050(10)
C12 .0300(10) .031(2) .047(2) -.0040(10) .0040(10) .0000(10)
C13 .0270(10) .046(2) .055(2) -.004(2) .0040(10) -.001(2)
C14 .027(2) .055(2) .071(3) .004(2) -.010(2) -.009(2)
C15 .041(2) .051(2) .053(2) .000(2) -.021(2) .004(2)
C16 .037(2) .057(3) .066(3) .007(2) .017(2) -.001(2)
C17 .043(2) .037(2) .033(2) .0050(10) .0140(10) .0010(10)
C18 .042(2) .055(2) .059(3) .014(2) .015(2) .006(2)
C19 .065(3) .039(2) .066(3) .013(2) .024(2) -.001(2)
N .0290(10) .0300(10) .042(2) -.0030(10) .0080(10) -.0060(10)
O1 .050(2) .051(2) .054(2) .0220(10) -.0140(10) -.0050(10)
O2 .0280(10) .0440(10) .085(2) -.0090(10) .0080(10) -.0120(10)
O4 .0440(10) .0380(10) .056(2) -.0010(10) .0080(10) .0130(10)
O5 .057(2) .0440(10) .052(2) -.0040(10) -.0020(10) -.0200(10)
S1 .0246(3) .0315(4) .0458(5) .0021(3) -.0028(3) -.0067(3)
S2 .0339(4) .0267(3) .0398(4) -.0050(3) .0030(4) -.0035(3)

loop_
_atom_site_label
_atom_site_fract_x
_atom_site_fract_y
_atom_site_fract_z
_atom_site_U_iso_or_equiv
_atom_site_thermal_displace_type
C1 .5051(4) .2877(3) .6928(2) .043(2) Uani
C2 .5296(3) .2754(2) .63140(10) .033(2) Uani
C3 .4832(3) .3369(2) .58980(10) .0290(10) Uani
C4 .5486(3) .3466(2) .53810(10) .032(2) Uani
C5 .6651(3) .2953(2) .52610(10) .036(2) Uani
C6 .6911(4) .2215(2) .5608(2) .042(2) Uani
C7 .6246(4) .2114(2) .6119(2) .042(2) Uani
C8 .7694(4) .3311(3) .4849(2) .049(2) Uani
C9 .6021(4) .3628(3) .7199(2) .042(2) Uani
C10 .7053(3) .3985(2) .67890(10) .037(2) Uani
C11 .6772(3) .4658(2) .63730(10) .033(2) Uani
C12 .7485(3) .4716(2) .58730(10) .036(2) Uani
C13 .8515(3) .4093(3) .5756(2) .043(2) Uani
C14 .8982(4) .3552(3) .6196(2) .051(2) Uani
C15 .8265(4) .3498(3) .6696(2) .048(2) Uani
C16 .8858(4) .3876(3) .5150(2) .053(2) Uani
C17 .2930(4) .5214(2) .68900(10) .037(2) Uani
C18 .1581(4) .5521(3) .6663(2) .052(2) Uani
C19 .2567(5) .6209(3) .6865(2) .056(3) Uani
N .3981(3) .4842(2) .65120(10) .0330(10) Uani
O1 .3121(3) .4557(2) .55120(10) .052(2) Uani
O2 .2377(2) .3587(2) .62990(10) .052(2) Uani
O4 .5368(3) .6014(2) .59690(10) .0460(10) Uani
O5 .5569(3) .5886(2) .70020(10) .051(2) Uani
S1 .34359(8) .40874(5) .60215(4) .0340(4) Uani
S2 .54288(8) .54553(5) .64612(4) .0334(4) Uani
H101 .520(4) .230(2) .714(2) .070(10) Uiso
H102 .411(2) .308(3) .702(2) .070(10) Uiso
H4 .523(3) .395(2) .5110(10) .029(9) Uiso
H6 .770(2) .182(2) .5500(10) .033(9) Uiso
H7 .659(3) .168(2) .6410(10) .035(9) Uiso
H81 .809(3) .281(2) .4620(10) .050(10) Uiso
H82 .720(4) .369(2) .4570(10) .060(10) Uiso
H91 .645(4) .337(3) .7540(10) .08(2) Uiso
H92 .541(4) .413(2) .732(2) .070(10) Uiso
H12 .718(4) .518(2) .5600(10) .050(10) Uiso
H14 .975(3) .313(2) .611(2) .050(10) Uiso
H15 .857(4) .309(2) .7000(10) .070(10) Uiso
H161 .971(3) .351(3) .514(2) .09(2) Uiso
H162 .899(4) .449(2) .497(2) .070(10) Uiso
H17 .299(4) .495(2) .7276(7) .040(10) Uiso
H181 .146(4) .550(3) .6241(5) .050(10) Uiso
H182 .081(3) .534(2) .6910(10) .050(10) Uiso
H191 .243(5) .645(3) .7255(8) .070(10) Uiso
H192 .302(3) .659(2) .6570(10) .050(10) Uiso

loop_
_atom_type_symbol
_atom_type_scat_dispersion_real
_atom_type_scat_dispersion_imag
_atom_type_scat_source
C .002 .002 Int._Tables_Vol_IV_Tables_2.2B_and_2.3.1
H 0 0 Int._Tables_Vol_IV_Tables_2.2B_and_2.3.1
N .004 .003 Int._Tables_Vol_IV_Tables_2.2B_and_2.3.1
O .008 .006 Int._Tables_Vol_IV_Tables_2.2B_and_2.3.1
S .11 .124 Int._Tables_Vol_IV_Tables_2.2B_and_2.3.1

loop_
_geom_angle_atom_site_label_1
_geom_angle_atom_site_label_2
_geom_angle_atom_site_label_3
_geom_angle
_geom_angle_publ_flag
H101 C1 H102 107(4) ?
H101 C1 C2 112(2) ?
H101 C1 C9 107(2) ?
H102 C1 C2 113(2) ?
H102 C1 C9 105(2) ?
C2 C1 C9 112.5(3) yes
C7 C2 C3 114.2(3) yes
C7 C2 C1 120.7(3) yes
C3 C2 C1 123.9(3) yes
C4 C3 C2 122.2(3) yes
C4 C3 S1 116.6(2) yes
C2 C3 S1 121.1(2) yes
H4 C4 C3 122(2) ?
H4 C4 C5 118(2) ?
C3 C4 C5 120.1(3) ?
C6 C5 C4 116.8(3) yes
C6 C5 C8 122.1(3) yes
C4 C5 C8 120.0(3) yes
H6 C6 C5 116(2) ?
H6 C6 C7 122(2) ?
C5 C6 C7 121.2(3) ?
H7 C7 C6 121(2) ?
H7 C7 C2 115(2) ?
C6 C7 C2 122.1(3) ?
H82 C8 H81 103(3) ?
H82 C8 C5 108(2) ?
H82 C8 C16 111(2) ?
H81 C8 C5 112(2) ?
H81 C8 C16 110(2) ?
C5 C8 C16 112.2(3) yes
H92 C9 H91 107(3) ?
H92 C9 C10 110(2) ?
H92 C9 C1 106(2) ?
H91 C9 C10 112(2) ?
H91 C9 C1 109(2) ?
C10 C9 C1 112.4(3) yes
C15 C10 C11 114.0(3) yes
C15 C10 C9 119.9(3) yes
C11 C10 C9 124.2(3) yes
C12 C11 C10 122.8(3) yes
C12 C11 S2 116.0(2) yes
C10 C11 S2 121.2(2) yes
H12 C12 C11 117(2) ?
H12 C12 C13 123(2) ?
C11 C12 C13 120.0(3) ?
C14 C13 C12 117.6(4) yes
C14 C13 C16 121.5(4) yes
C12 C13 C16 119.4(3) yes
H14 C14 C15 122(2) ?
H14 C14 C13 117(2) ?
C15 C14 C13 120.7(4) ?
H15 C15 C14 121(2) ?
H15 C15 C10 117(2) ?
C14 C15 C10 122.5(4) ?
H162 C16 H161 111(3) ?
H162 C16 C13 104(2) ?
H162 C16 C8 112(2) ?
H161 C16 C13 108(3) ?
H161 C16 C8 109(3) ?
C13 C16 C8 112.2(3) yes
H17 C17 N 112(2) ?
H17 C17 C18 120(2) ?
H17 C17 C19 115(2) ?
N C17 C18 120.7(3) ?
N C17 C19 120.1(3) ?
C18 C17 C19 59.0(3) ?
H182 C18 H181 120(3) ?
H182 C18 C19 119(2) ?
H182 C18 C17 112(2) ?
H181 C18 C19 115(2) ?
H181 C18 C17 117(2) ?
C19 C18 C17 60.5(3) ?
H191 C19 H192 121(3) ?
H191 C19 C18 117(3) ?
H191 C19 C17 109(2) ?
H192 C19 C18 116(2) ?
H192 C19 C17 117(2) ?
C18 C19 C17 60.5(3) ?
C17 N S2 116.0(2) ?
C17 N S1 116.1(2) ?
S2 N S1 124.4(2) yes
O1 S1 O2 118.6(2) ?
O1 S1 N 109.8(2) ?
O1 S1 C3 108.4(2) ?
O2 S1 N 104.2(2) ?
O2 S1 C3 109.80(10) ?
N S1 C3 105.00(10) yes
O4 S2 O5 119.0(2) ?
O4 S2 N 109.20(10) ?
O4 S2 C11 108.1(2) ?
O5 S2 N 104.5(2) ?
O5 S2 C11 108.8(2) ?
N S2 C11 106.60(10) yes

loop_
_geom_bond_atom_site_label_1
_geom_bond_atom_site_label_2
_geom_bond_distance
_geom_bond_publ_flag
C1 H101 1.00(3) ?
C1 H102 1.00(2) ?
C1 C2 1.491(5) yes
C1 C9 1.592(6) yes
C2 C7 1.401(5) yes
C2 C3 1.412(4) yes
C3 C4 1.395(5) yes
C3 S1 1.753(3) yes
C4 H4 .99(2) ?
C4 C5 1.397(5) yes
C5 C6 1.383(5) yes
C5 C8 1.512(5) yes
C6 H6 1.00(2) ?
C6 C7 1.387(6) yes
C7 H7 1.00(3) ?
C8 H82 1.00(3) ?
C8 H81 1.00(3) ?
C8 C16 1.582(6) yes
C9 H92 1.00(3) ?
C9 H91 1.00(3) ?
C9 C10 1.501(5) yes
C10 C15 1.405(5) yes
C10 C11 1.421(5) yes
C11 C12 1.382(5) yes
C11 S2 1.774(3) yes
C12 H12 .99(3) ?
C12 C13 1.390(5) yes
C13 C14 1.389(6) yes
C13 C16 1.515(6) yes
C14 H14 1.00(3) ?
C14 C15 1.384(6) yes
C15 H15 1.00(3) ?
C16 H162 1.00(3) ?
C16 H161 1.00(3) ?
C17 H17 1.00(2) ?
C17 N 1.473(4) ?
C17 C18 1.500(6) ?
C17 C19 1.501(5) ?
C18 H182 1.00(3) ?
C18 H181 1.010(10) ?
C18 C19 1.478(6) ?
C19 H191 1.00(2) ?
C19 H192 1.00(3) ?
N S2 1.686(3) yes
N S1 1.693(3) yes
O1 S1 1.426(3) yes
O2 S1 1.433(3) yes
O4 S2 1.428(3) yes
O5 S2 1.438(3) yes

loop_
_geom_contact_atom_site_label_1
_geom_contact_atom_site_label_2
_geom_contact_distance
_geom_contact_site_symmetry_2
_geom_contact_publ_flag
H81 H82 1.56(5) . no
H101 H102 1.60(5) . no
H91 H92 1.61(5) . no
H161 H162 1.65(5) . no
H181 H182 1.74(4) . no
H191 H192 1.74(4) . no
C13 H162 2.01(4) . no
C5 H6 2.03(3) . no
C2 H7 2.03(3) . no
C11 H12 2.03(3) . no
C13 H14 2.04(3) . no
C5 H82 2.05(3) . no
C5 H4 2.06(3) . no
C10 H15 2.06(4) . no
C13 H161 2.06(4) . no
C17 H191 2.06(4) . no
C10 H92 2.06(4) . no
N H17 2.07(2) . no
C14 H15 2.08(3) . no
C2 H101 2.08(4) . no
C15 H14 2.09(3) . no
C6 H7 2.09(3) . no
C9 H102 2.09(3) . no
C17 H182 2.09(3) . no
C2 H102 2.09(4) . no
C5 H81 2.10(3) . no
C3 H4 2.10(3) . no
C1 H92 2.10(3) . no
C7 H6 2.10(3) . no
C10 H91 2.10(3) . no
C13 H12 2.10(3) . no
C19 H181 2.11(3) . no
C9 H101 2.11(3) . no
C18 H192 2.12(3) . no
C8 H161 2.12(3) . no
C18 H191 2.12(4) . no
C19 H17 2.12(3) . no
H102 H92 2.13(5) . no
C1 H91 2.14(4) . no
C16 H81 2.15(3) . no
C19 H182 2.15(3) . no
C17 H192 2.15(3) . no
C17 H181 2.16(3) . no
C16 H82 2.16(3) . no
C8 H162 2.16(3) . no
C18 H17 2.17(3) . no
H101 H91 2.21(5) . no
H17 H191 2.25(5) . no
H81 H161 2.27(5) . no
H82 H162 2.32(5) . no
O4 H12 2.33(3) . no
H181 H192 2.34(5) . no
H4 H82 2.36(5) . no
C3 C7 2.362(4) . no
H14 H161 2.36(6) . no
C4 C6 2.367(5) . no
C11 C15 2.370(5) . no
H17 H182 2.37(4) . no
C12 C14 2.377(5) . no
H101 H7 2.38(5) . no
H102 H15 2.39(5) 6_456 no
C11 C13 2.401(5) . no
H182 H191 2.41(5) . no
C13 C15 2.409(6) . no
C5 C7 2.414(5) . no
H6 H12 2.42(4) 7_645 no
H14 H15 2.42(5) . no
C3 C5 2.419(5) . no
C2 C6 2.440(5) . no
H6 H7 2.44(4) . no
C10 C14 2.445(5) . no
O1 H4 2.45(3) . no
C2 C4 2.458(5) . no
O1 O2 2.459(4) . no
C10 C12 2.461(5) . no
O4 O5 2.469(4) . no
N O2 2.473(4) . no
N O5 2.474(4) . no
H91 H15 2.48(6) . no
H162 H162 2.49(5) 5_766 no
O4 H6 2.50(3) 7_655 no
C12 C16 2.508(6) . no
C1 C7 2.514(6) . no
C9 C15 2.516(6) . no
O2 H102 2.52(3) . no
C4 C8 2.520(5) . no
C6 C8 2.534(6) . no
C14 C16 2.535(7) . no
H12 H162 2.54(5) . no
N O4 2.542(4) . no
N O1 2.557(4) . no
H92 H182 2.56(5) 6_556 no
C1 C3 2.562(5) . no
C2 C9 2.564(5) . no
C5 C16 2.569(5) . no
H6 H81 2.57(4) . no
C1 C10 2.571(5) . no
C8 C13 2.571(6) . no
C19 N 2.577(5) . no
C9 C11 2.582(5) . no
C18 N 2.583(5) . no
C3 O1 2.587(4) . no
C4 H82 2.59(3) . no
O1 H82 2.59(4) 5_666 no
N H92 2.60(4) . no
C11 O4 2.601(4) . no
C14 H161 2.60(5) . no
H82 H181 2.61(4) 5_666 no
C3 O2 2.613(4) . no
C1 H7 2.61(3) . no
C11 O5 2.620(4) . no
C12 H162 2.63(4) . no
O4 H4 2.63(3) 5_666 no
C7 H101 2.65(4) . no
H102 H91 2.66(5) . no
H92 H17 2.67(5) . no
C8 H6 2.67(3) . no
C8 H4 2.67(3) . no
C9 H15 2.67(4) . no
O5 H191 2.67(4) 6_556 no
O5 H92 2.68(3) . no
C16 H14 2.68(3) . no
C17 S2 2.682(4) . no
O1 H12 2.68(3) 5_666 no
C12 S2 2.684(4) . no
C4 S1 2.685(3) . no
C17 S1 2.688(4) . no
C15 H91 2.70(4) . no
O2 H14 2.70(3) 1_455 no
S2 H12 2.71(3) . no
O5 H182 2.71(3) 6_556 no
C3 H81 2.72(3) 3_456 no
N H192 2.73(3) . no
H101 H92 2.73(4) . no
C11 H92 2.73(4) . no
C3 N 2.735(4) . no
N H181 2.74(4) . no
C3 C6 2.738(5) . no
H82 H192 2.74(4) 5_666 no
C2 C10 2.738(5) . no
C11 C14 2.740(5) . no
H81 H162 2.74(4) . no
C5 C13 2.742(5) . no
C16 H12 2.74(3) . no
C4 C7 2.749(5) . no
C12 C15 2.754(5) . no
O1 H181 2.76(3) . no
O1 H162 2.76(4) 5_666 no
C2 S1 2.762(3) . no
C6 H81 2.76(3) . no
C11 N 2.776(4) . no
C3 H102 2.78(4) . no
C17 O5 2.786(5) . no
C10 S2 2.789(4) . no
C10 H17 2.79(2) 6_556 no
H91 H17 2.80(5) 6_556 no
S1 H4 2.80(3) . no
S2 H92 2.82(4) . no
C17 O2 2.817(4) . no
C12 O4 2.827(4) . no
H101 H15 2.83(5) 6_456 no
H82 H161 2.84(5) . no
C4 O1 2.837(4) . no
O4 H192 2.84(3) . no
H102 H91 2.84(5) 6_456 no
N H102 2.84(4) . no
C10 C13 2.848(5) . no
C2 C5 2.849(5) . no
H92 H15 2.86(5) 6_456 no
S1 H102 2.86(4) . no
O4 H82 2.86(4) 5_666 no
H4 H12 2.87(4) . no
H101 H191 2.88(6) 7_545 no
H102 H191 2.89(6) 7_545 no
S1 H181 2.89(4) . no
O5 H192 2.89(3) . no
S2 H192 2.90(3) . no
C3 C11 2.910(4) . no
O2 H91 2.91(3) 6_456 no
H162 H181 2.92(4) 5_666 no
H17 H192 2.93(4) . no
C4 C12 2.928(5) . no
H181 H191 2.93(4) . no
C1 H15 2.94(3) 6_456 no
O2 H181 2.95(4) . no
H182 H192 2.95(4) . no
O5 H17 2.95(3) . no
H92 H17 2.96(5) 6_556 no
S1 S2 2.9890(10) . no
H17 H181 2.99(3) . no
C6 H161 3.00(4) 3_456 no
O5 H101 3.00(3) 4_656 no
C4 H81 3.00(3) 3_456 no
C19 O5 3.005(6) . no
C9 H17 3.01(3) 6_556 no
H101 H191 3.01(6) 4_646 no
H102 H17 3.01(5) . no
O2 H192 3.02(3) 7_545 no
C5 H161 3.02(4) 3_456 no
H91 H15 3.05(6) 6_456 no
H91 H191 3.05(6) 4_646 no
C4 H12 3.06(3) . no
C18 O2 3.060(5) . no
O2 H81 3.07(3) 3_456 no
C5 C12 3.072(5) . no
C12 H4 3.07(3) . no
H101 H182 3.08(5) 7_545 no
C17 H92 3.08(4) . no
O1 H4 3.09(3) 5_666 no
H4 H6 3.09(4) 3_456 no
C6 H12 3.10(3) 7_645 no
O4 H14 3.12(3) 7_655 no
C2 O2 3.116(4) . no
O2 H17 3.12(3) . no
C5 H161 3.13(3) . no
H6 H14 3.14(4) . no
C9 N 3.136(5) . no
H15 H191 3.14(5) 4_646 no
H4 H4 3.14(3) 5_666 no
C2 H92 3.14(4) . no
C2 C11 3.143(4) . no
C7 C15 3.149(5) . no
C6 C14 3.150(5) . no
H81 H192 3.15(4) 5_666 no
C9 H15 3.16(4) 6_456 no
H7 H15 3.16(5) . no
O1 H6 3.16(3) 3_456 no
C13 H82 3.16(3) . no
H4 H12 3.17(4) 5_666 no
H7 H12 3.17(4) 7_645 no
C18 S1 3.169(4) . no
C19 S2 3.170(5) . no
S2 H17 3.17(3) . no
C3 C10 3.172(5) . no
C10 H101 3.18(3) . no
C10 O5 3.181(4) . no
S1 H81 3.18(3) 3_456 no
C6 C13 3.187(5) . no
C8 C12 3.193(5) . no
C4 C11 3.194(5) . no
C1 O2 3.197(5) . no
C15 H7 3.20(3) . no
H102 H192 3.20(5) 7_545 no
C2 H81 3.20(3) 3_456 no
C16 H162 3.21(3) 5_766 no
C1 S1 3.209(4) . no
H161 H162 3.21(5) 5_766 no
C19 H102 3.21(4) 7 no
C14 H162 3.22(4) . no
C12 H6 3.22(3) 7_655 no
C1 N 3.218(5) . no
C19 H101 3.22(4) 7 no
H91 H182 3.23(5) 6_556 no
C8 H181 3.23(3) 5_666 no
C10 H102 3.23(3) . no
C15 H102 3.23(4) 6_556 no
H81 H181 3.23(4) 5_666 no
O5 H17 3.23(3) 6_556 no
C4 H161 3.24(4) 3_456 no
C4 C13 3.239(5) . no
C2 C15 3.243(5) . no
O5 H191 3.25(5) . no
C3 H7 3.25(3) . no
C9 S2 3.250(4) . no
C4 H6 3.25(3) . no
C15 H17 3.25(3) 6_556 no
O1 O4 3.257(4) . no
C6 H4 3.26(3) . no
C2 H91 3.26(3) . no
C12 H14 3.26(3) . no
C7 C10 3.265(5) . no
C11 H15 3.27(4) . no
S1 H17 3.27(2) . no
C3 C12 3.269(4) . no
H6 H161 3.27(5) . no
H15 H17 3.27(5) 6_556 no
C14 H6 3.28(3) . no
C6 C16 3.279(6) . no
C12 H7 3.28(3) 7_655 no
C15 H92 3.28(4) 6_556 no
C9 H182 3.28(3) 6_556 no
C4 H81 3.28(3) . no
H82 H12 3.29(4) . no
C5 H162 3.29(3) . no
H7 H182 3.29(4) 7_545 no
C14 H12 3.29(3) . no
C6 H82 3.30(3) . no
C12 H161 3.30(4) . no
C8 H12 3.31(3) . no
N H191 3.31(4) . no
C5 H7 3.31(3) . no
C1 H191 3.31(4) 7_545 no
C5 C14 3.309(5) . no
C15 H92 3.31(4) . no
C7 H102 3.31(4) . no
C13 H15 3.31(3) . no
C6 O4 3.312(4) 7_645 no
C6 H14 3.32(3) . no
C16 H6 3.32(3) . no
O4 H7 3.32(3) 7_655 no
C13 H81 3.32(3) . no
O5 H15 3.33(4) 7_655 no
H14 H192 3.33(4) 7_645 no
C3 C9 3.329(5) . no
C10 H12 3.33(3) . no
O2 H182 3.33(3) . no
C1 C15 3.332(6) . no
H7 H191 3.33(3) 4_646 no
C8 O1 3.332(5) 5_666 no
C18 H101 3.33(3) 7 no
C10 N 3.334(4) . no
O5 H7 3.34(3) 7_655 no
N H182 3.34(3) . no
C17 H102 3.34(4) . no
H6 H161 3.34(4) 3_456 no
C2 H6 3.34(3) . no
C10 H14 3.35(3) . no
C14 O2 3.345(4) 1_655 no
C2 N 3.350(4) . no
C17 H91 3.35(4) 6_456 no
C18 H92 3.35(4) 6_456 no
C2 H4 3.36(2) . no
C18 H82 3.36(3) 5_666 no
C3 H101 3.36(4) . no
C9 O5 3.366(5) . no
C19 O5 3.366(6) 6_456 no
C18 O5 3.369(5) 6_456 no
C1 C11 3.375(5) . no
C11 H7 3.38(3) 7_655 no
C11 H91 3.38(3) . no
H91 H192 3.38(5) 4_646 no
C3 S2 3.385(3) . no
H4 H81 3.39(4) 3_456 no
C16 O1 3.393(5) 5_666 no
C7 C9 3.399(5) . no
C5 H12 3.40(3) . no
O4 S1 3.401(3) . no
C4 O4 3.403(4) 5_666 no
C4 C16 3.411(5) . no
C19 H82 3.41(3) 5_666 no
C7 H15 3.42(4) . no
C17 O1 3.419(4) . no
C7 C14 3.419(5) . no
H17 H182 3.43(4) 6_556 no
C18 O1 3.429(5) . no
H14 H162 3.44(5) . no
S2 H7 3.44(3) 7_655 no
C16 H181 3.44(2) 5_666 no
C8 H192 3.45(3) 5_666 no
C17 O4 3.449(4) . no
C7 H12 3.45(3) 7_645 no
C9 H7 3.45(3) . no
C11 H17 3.45(2) 6_556 no
O1 S2 3.458(3) . no
C6 C15 3.460(6) . no
C8 C14 3.461(6) . no
C12 H82 3.46(3) . no
C4 H6 3.47(3) 3_456 no
C13 H6 3.47(3) . no
O1 H81 3.48(3) 3_456 no
H4 H81 3.48(4) . no
H7 H181 3.48(5) 7_545 no
C1 H15 3.48(4) . no
C7 H161 3.48(5) 3_456 no
C17 H92 3.48(4) 6_456 no
C11 S1 3.485(3) . no
H102 H7 3.49(4) . no
C19 O4 3.492(6) . no
C12 O1 3.511(5) 5_666 no
C10 H7 3.52(3) . no
C6 H161 3.52(4) . no
C11 H4 3.52(3) . no
H101 H15 3.53(6) . no
N H82 3.54(3) 5_666 no
C1 C19 3.549(6) 7_545 no
H92 H15 3.55(5) . no
H6 H82 3.55(4) . no
S2 H6 3.56(3) 7_655 no
C9 H17 3.56(3) . no
C7 H81 3.56(3) 3_456 no
C7 H181 3.56(4) 7_545 no
C16 H4 3.57(3) . no
C13 H4 3.58(3) . no
C19 H91 3.58(4) 4_656 no
C3 H12 3.59(3) . no
S1 H82 3.59(3) 5_666 no
C18 H7 3.60(3) 7 no
C19 H101 3.60(4) 4_656 no
H101 H192 3.60(5) 7_545 no
C14 H182 3.61(3) 1_655 no
C3 H92 3.61(4) . no
C15 H91 3.62(4) 6_556 no
H91 H14 3.62(5) 6_456 no
C8 H14 3.63(3) . no
C5 C11 3.636(5) . no
C15 H101 3.64(4) . no
O4 H4 3.65(2) . no
C17 O5 3.645(4) 6_456 no
C14 H7 3.65(3) . no
C13 H162 3.65(4) 5_766 no
C2 H15 3.65(4) . no
C9 H102 3.65(3) 6_556 no
S1 H92 3.65(4) . no
C1 H192 3.66(3) 7_545 no
C5 H14 3.66(3) . no
C4 N 3.671(4) . no
C18 H91 3.68(4) 6_456 no
C5 H81 3.68(3) 3_456 no
C9 C17 3.686(5) 6_556 no
C3 C8 3.689(5) 3_456 no
C12 O5 3.698(4) . no
C3 H161 3.70(5) 3_456 no
C7 O4 3.713(4) 7_645 no
C8 O4 3.716(5) 5_666 no
C15 H182 3.72(3) 1_655 no
C10 C17 3.720(5) 6_556 no
C2 H181 3.72(4) 7_545 no
C10 H102 3.73(4) 6_556 no
C2 H192 3.73(3) 7_545 no
C19 O2 3.730(5) 7 no
C3 H6 3.73(2) . no
C11 H14 3.74(3) . no
C2 C12 3.736(5) . no
C11 C16 3.737(6) . no
C13 H181 3.74(4) 1_655 no
C4 H7 3.74(3) . no
C7 H4 3.74(2) . no
C1 H17 3.74(3) . no
C15 H12 3.74(3) . no
C12 H15 3.75(3) . no
C7 H14 3.75(3) . no
C7 C13 3.755(5) . no
C6 C12 3.755(5) . no
C14 H181 3.76(4) 1_655 no
C1 C6 3.758(6) . no
C6 C12 3.758(5) 7_645 no
C3 C8 3.759(5) . no
C4 O2 3.759(4) . no
C4 C10 3.761(5) . no
C15 C16 3.762(6) . no
C9 C14 3.764(6) . no
C12 N 3.767(4) . no
C9 H191 3.77(4) 4_646 no
S2 H82 3.77(3) 5_666 no
C7 C12 3.769(5) 7_645 no
C7 C8 3.770(6) . no
C9 C15 3.778(6) 6_456 no
C1 H191 3.78(4) 4_646 no
N H4 3.78(3) . no
S2 H191 3.79(4) . no
C3 C13 3.786(4) . no
O1 H161 3.79(3) 1_455 no
C15 H101 3.79(4) 6_556 no
C6 H81 3.79(3) 3_456 no
C7 H182 3.79(3) 7_545 no
C19 S1 3.794(4) . no
O2 H161 3.80(4) 1_455 no
C15 H6 3.80(3) . no
C1 C4 3.802(5) . no
C1 H182 3.81(4) 7_545 no
C14 O4 3.806(5) 7_645 no
C7 C11 3.806(5) . no
C11 H102 3.81(3) . no
S1 H182 3.81(3) . no
C9 O2 3.811(5) 6_556 no
C18 S2 3.812(4) . no
C9 C12 3.812(5) . no
C17 H82 3.82(3) 5_666 no
C2 C14 3.816(5) . no
C1 H91 3.82(4) 6_456 no
C4 C8 3.820(5) 3_456 no
C6 C10 3.821(5) . no
C1 C15 3.823(6) 6_456 no
C11 H6 3.83(3) 7_655 no
O5 H12 3.83(3) . no
C9 S1 3.839(4) . no
C4 O1 3.839(4) 5_666 no
C2 C19 3.840(6) 7_545 no
C2 C18 3.844(5) 7_545 no
C5 O4 3.844(4) 5_666 no
C5 C15 3.844(5) . no
C6 C16 3.846(6) 3_456 no
C7 C18 3.850(6) 7_545 no
N H12 3.85(3) . no
C1 C18 3.854(6) 7_545 no
C7 H91 3.86(3) . no
C19 H81 3.86(3) 5_666 no
C14 H91 3.86(4) 6_556 no
C10 H182 3.86(3) 6_556 no
O2 H191 3.87(4) 7_545 no
C3 C15 3.875(5) . no
C4 H162 3.88(4) . no
C4 S2 3.882(3) . no
S2 H182 3.88(3) 6_556 no
C14 H92 3.89(4) 6_556 no
O2 H92 3.89(4) 6_456 no
S2 H4 3.89(3) 5_666 no
S1 H14 3.89(3) 1_455 no
C9 C17 3.892(5) . no
C2 O1 3.893(4) . no
O1 H192 3.89(3) . no
S2 H4 3.90(2) . no
C18 H102 3.90(4) 7 no
C6 O1 3.902(5) 3_556 no
O2 H101 3.91(4) . no
C8 O2 3.906(5) 3_556 no
S1 H192 3.91(3) . no
C9 C18 3.910(6) 6_556 no
S2 H191 3.91(3) 6_556 no
C3 O4 3.911(4) . no
C6 H15 3.91(3) . no
O1 O4 3.912(4) 5_666 no
C1 O5 3.915(5) 4_646 no
S1 H6 3.92(3) 3_456 no
C18 H81 3.92(3) 5_666 no
C10 O4 3.918(4) . no
O2 H82 3.92(3) 3_456 no
O5 H14 3.92(3) 7_655 no
C10 H92 3.92(4) 6_556 no
C18 H162 3.92(4) 5_666 no
O2 H92 3.93(4) . no
C3 H6 3.93(3) 3_456 no
S2 H181 3.94(4) . no
S2 H102 3.94(4) . no
C4 C14 3.946(5) . no
C13 O1 3.946(5) 5_666 no
C2 C13 3.949(5) . no
C1 S2 3.950(4) . no
C5 C10 3.952(5) . no
C15 H161 3.95(5) . no
S1 H162 3.95(4) 5_666 no
C5 C16 3.955(5) 3_456 no
C3 H82 3.96(3) . no
C8 H161 3.96(4) 3_456 no
C2 H182 3.96(4) 7_545 no
C15 H191 3.96(4) 4_646 no
O4 H181 3.96(4) . no
C2 H161 3.97(5) 3_456 no
C2 S2 3.970(3) . no
C2 H191 3.98(4) 7_545 no
N H91 3.98(4) 6_456 no
C4 O4 3.984(4) . no
S2 H17 3.98(3) 6_556 no
O5 H102 3.99(4) 4_656 no
C4 C16 3.986(5) 3_456 no
C11 H162 3.99(4) . no
C13 S2 3.997(4) . no
C10 S1 3.997(4) . no
C5 S1 4.000(3) . no
C13 H182 4.00(3) 1_655 no
C19 H15 4.00(3) 4_656 no
C14 H81 4.00(3) . no
C7 S1 4.002(4) . no
O5 H91 4.00(4) . no
S2 H14 4.00(3) 7_655 no
C1 C17 4.006(5) . no
C14 C18 4.006(6) 1_655 no
C6 C11 4.012(5) . no
C4 H4 4.01(2) 5_666 no
C6 H101 4.01(4) . no
C17 H182 4.02(3) 6_556 no
C4 H12 4.02(3) 5_666 no
C15 S2 4.035(4) . no
C18 O5 4.036(5) . no
C6 H162 4.04(4) 3_456 no
C7 C12 4.040(5) . no
S1 H12 4.04(3) 5_666 no
C8 C18 4.042(6) 5_666 no
C3 C17 4.043(5) . no
C16 C16 4.045(6) 5_766 no
C11 C17 4.053(5) . no
C15 O5 4.056(5) 7_645 no
C19 O1 4.061(5) . no
S1 H91 4.07(3) 6_456 no
C19 O2 4.071(5) . no
C2 C8 4.075(5) 3_456 no
O2 S2 4.076(3) . no
C13 O2 4.077(4) 1_655 no
C7 C16 4.086(6) 3_456 no
C5 O1 4.087(4) 5_666 no
O5 S1 4.093(3) . no
C12 S1 4.099(4) . no
S1 H101 4.12(4) . no
S2 H91 4.12(4) . no
C7 C11 4.132(5) 7_645 no
C18 O4 4.133(5) . no
C11 O1 4.133(4) . no
S1 H12 4.14(4) . no
S1 H192 4.14(3) 7_545 no
C8 S1 4.139(4) 3_556 no
C8 C19 4.143(6) 5_666 no
S1 H4 4.14(2) 5_666 no
C3 C14 4.148(5) . no
C7 S2 4.150(4) 7_645 no
C4 C15 4.150(5) . no
C15 O2 4.152(5) 1_655 no
C9 O2 4.171(5) . no
C7 O5 4.174(5) 7_645 no
S2 H15 4.18(4) 7_655 no
C6 S2 4.192(4) 7_645 no
C15 C17 4.209(5) 6_556 no
C13 O4 4.210(4) . no
C8 C11 4.222(5) . no
C7 C8 4.227(6) 3_456 no
C5 O1 4.230(4) . no
C3 C16 4.230(6) 3_456 no
C15 O4 4.241(5) 7_645 no
C13 C18 4.253(6) 1_655 no
C1 C5 4.263(5) . no
C9 C13 4.269(5) . no
C2 C8 4.282(5) . no
C10 C16 4.284(6) . no
S1 H161 4.30(4) 1_455 no
C8 O1 4.304(5) 3_556 no
C7 C16 4.307(6) . no
C9 C14 4.310(6) 6_456 no
C5 C8 4.314(5) 3_456 no
C10 C18 4.338(6) 6_556 no
C4 C6 4.342(5) 3_456 no
C1 C14 4.350(6) . no
C7 C19 4.351(6) 7_545 no
C6 C8 4.353(6) 3_456 no
C5 O1 4.354(4) 3_556 no
C6 C11 4.357(5) 7_645 no
C11 C17 4.359(5) 6_556 no
C4 C9 4.361(5) . no
C14 O5 4.369(5) 7_645 no
C12 O1 4.380(4) . no
C1 C12 4.387(5) . no
C16 O1 4.391(5) 1_655 no
C7 O2 4.391(4) . no
C5 O2 4.398(5) 3_556 no
C6 C9 4.398(5) . no
C3 C16 4.400(5) . no
C15 C18 4.403(6) 1_655 no
C9 C19 4.404(6) 4_646 no
C16 C18 4.419(7) 5_666 no
C1 C19 4.434(6) 4_646 no
C8 C15 4.434(6) . no
C10 C17 4.438(5) . no
C14 S1 4.465(4) 1_655 no
C8 S1 4.472(4) 5_666 no
C6 S1 4.487(4) . no
C14 S2 4.510(4) . no
C6 S1 4.570(4) 3_556 no
C18 S2 4.602(5) 6_456 no
C14 S2 4.611(4) 7_645 no
C5 S1 4.614(3) 3_556 no
C19 S2 4.632(5) 6_456 no
C17 S2 4.640(4) 6_456 no
C16 S1 4.659(5) 5_666 no
C15 S2 4.667(4) 7_645 no

loop_
_geom_torsion_atom_site_label_1
_geom_torsion_atom_site_label_2
_geom_torsion_atom_site_label_3
_geom_torsion_atom_site_label_4
_geom_torsion
_geom_torsion_publ_flag
C9 C1 C2 C3 -76.7(4) no
C9 C1 C2 C7 90.1(4) no
H101 C1 C2 C3 163(3) no
H101 C1 C2 C7 -30(3) no
H102 C1 C2 C3 43(3) no
H102 C1 C2 C7 -151(3) no
C2 C1 C9 C10 -5.3(4) no
C2 C1 C9 H91 -130(2) no
C2 C1 C9 H92 115(2) no
H101 C1 C9 C10 118(2) no
H101 C1 C9 H91 -7(3) no
H101 C1 C9 H92 -122(3) no
H102 C1 C9 C10 -129(3) no
H102 C1 C9 H91 106(4) no
H102 C1 C9 H92 -9(4) no
C1 C2 C3 C4 153.4(3) no
C1 C2 C3 S1 -23.7(4) no
C7 C2 C3 C4 -14.1(4) no
C7 C2 C3 S1 168.8(2) no
C1 C2 C7 C6 -153.1(4) no
C1 C2 C7 H7 11(2) no
C3 C2 C7 C6 14.9(5) no
C3 C2 C7 H7 179(2) no
C2 C3 C4 C5 -.6(5) no
C2 C3 C4 H4 -172(2) no
S1 C3 C4 C5 176.6(2) no
S1 C3 C4 H4 5(2) no
C2 C3 S1 N 68.5(3) no
C2 C3 S1 O1 -174.2(2) no
C2 C3 S1 O2 -43.1(3) no
C4 C3 S1 N -108.8(3) no
C4 C3 S1 O1 8.6(3) no
C4 C3 S1 O2 139.7(2) no
C3 C4 C5 C6 15.1(5) no
C3 C4 C5 C8 -153.2(3) no
H4 C4 C5 C6 -173(2) no
H4 C4 C5 C8 19(2) no
C4 C5 C6 C7 -14.5(5) no
C4 C5 C6 H6 175(2) no
C8 C5 C6 C7 153.6(4) no
C8 C5 C6 H6 -17(2) no
C4 C5 C8 C16 92.2(4) no
C4 C5 C8 H81 -143(2) no
C4 C5 C8 H82 -31(2) no
C6 C5 C8 C16 -75.5(4) no
C6 C5 C8 H81 49(2) no
C6 C5 C8 H82 162(2) no
C5 C6 C7 C2 -.9(6) no
C5 C6 C7 H7 -164(2) no
H6 C6 C7 C2 169(2) no
H6 C6 C7 H7 6(3) no
C5 C8 C16 C13 -11.8(5) no
C5 C8 C16 H161 108(3) no
C5 C8 C16 H162 -129(2) no
H81 C8 C16 C13 -137(2) no
H81 C8 C16 H161 -17(4) no
H81 C8 C16 H162 106(3) no
H82 C8 C16 C13 109(2) no
H82 C8 C16 H161 -131(4) no
H82 C8 C16 H162 -8(3) no
C1 C9 C10 C11 80.0(4) no
C1 C9 C10 C15 -83.0(4) no
H91 C9 C10 C11 -157(2) no
H91 C9 C10 C15 40(3) no
H92 C9 C10 C11 -38(2) no
H92 C9 C10 C15 159(2) no
C9 C10 C11 C12 -152.8(3) no
C9 C10 C11 S2 25.1(5) no
C15 C10 C11 C12 11.1(5) no
C15 C10 C11 S2 -171.1(3) no
C9 C10 C15 C14 153.5(4) no
C9 C10 C15 H15 -24(2) no
C11 C10 C15 C14 -11.1(5) no
C11 C10 C15 H15 171(2) no
C10 C11 C12 C13 .8(5) no
C10 C11 C12 H12 176(2) no
S2 C11 C12 C13 -177.1(3) no
S2 C11 C12 H12 -2(2) no
C10 C11 S2 N -60.6(3) no
C10 C11 S2 O4 -177.9(3) no
C10 C11 S2 O5 51.6(3) no
C12 C11 S2 N 117.4(3) no
C12 C11 S2 O4 .1(3) no
C12 C11 S2 O5 -130.4(3) no
C11 C12 C13 C14 -13.2(5) no
C11 C12 C13 C16 153.2(3) no
H12 C12 C13 C14 172(2) no
H12 C12 C13 C16 -22(2) no
C12 C13 C14 C15 13.3(6) no
C12 C13 C14 H14 -177(2) no
C16 C13 C14 C15 -152.8(4) no
C16 C13 C14 H14 17(2) no
C12 C13 C16 C8 -69.7(5) no
C12 C13 C16 H161 170(2) no
C12 C13 C16 H162 52(3) no
C14 C13 C16 C8 96.1(4) no
C14 C13 C16 H161 -24(3) no
C14 C13 C16 H162 -143(3) no
C13 C14 C15 C10 -.8(6) no
C13 C14 C15 H15 177(2) no
H14 C14 C15 C10 -170(2) no
H14 C14 C15 H15 8(3) no
C19 C17 C18 C19 .0(3) no
C19 C17 C18 H181 104(2) no
C19 C17 C18 H182 -112(2) no
N C17 C18 C19 -108.9(4) no
N C17 C18 H181 -4(2) no
N C17 C18 H182 140(2) no
H17 C17 C18 C19 103(2) no
H17 C17 C18 H181 -152(3) no
H17 C17 C18 H182 -8(3) no
C18 C17 C19 C18 .0(3) no
C18 C17 C19 H191 111(3) no
C18 C17 C19 H192 -106(2) no
N C17 C19 C18 109.9(4) no
N C17 C19 H191 -140(3) no
N C17 C19 H192 4(2) no
H17 C17 C19 C18 -111(2) no
H17 C17 C19 H191 0(4) no
H17 C17 C19 H192 143(3) no
C18 C17 N S1 -43.9(4) no
C18 C17 N S2 115.8(3) no
C19 C17 N S1 -113.5(3) no
C19 C17 N S2 46.2(4) no
H17 C17 N S1 106(2) no
H17 C17 N S2 -94(2) no
C17 C18 C19 C17 .0(2) no
C17 C18 C19 H191 -98(3) no
C17 C18 C19 H192 108(2) no
H181 C18 C19 C17 -108(2) no
H181 C18 C19 H191 153(4) no
H181 C18 C19 H192 0(3) no
H182 C18 C19 C17 100(2) no
H182 C18 C19 H191 2(4) no
H182 C18 C19 H192 -151(3) no
C17 N S1 C3 -151.0(2) no
C17 N S1 O1 92.6(3) no
C17 N S1 O2 -35.5(3) no
S2 N S1 C3 51.2(2) no
S2 N S1 O1 -65.2(2) no
S2 N S1 O2 166.7(2) no
C17 N S2 C11 145.7(2) no
C17 N S2 O4 -97.7(3) no
C17 N S2 O5 30.5(3) no
S1 N S2 C11 -56.5(2) no
S1 N S2 O4 60.1(2) no
S1 N S2 O5 -171.6(2) no
